data_2235715
loop_
_publ_author_name
'El-Emam, Ali A.'
'Al-Deeb, Omar A.'
'El-Brollosy, Nasser R.'
'Ng, Seik Weng'
'Tiekink, Edward R. T.'

_publ_section_title
;
 2-Benzylsulfanyl-4-[(4-methylphenyl)sulfanyl]-6-pentylpyrimidine-5-carbonitrile
;
_journal_coeditor_code ZL2483
_journal_issue 7
_journal_name_full 'Acta Crystallographica Section E'
_journal_page_first o2054
_journal_paper_doi 10.1107/S1600536812025275
_journal_volume 68
_journal_year 2012
_chemical_formula_iupac 'C24 H25 N3 S2'
_chemical_formula_moiety 'C24 H25 N3 S2'
_chemical_formula_sum 'C24 H25 N3 S2'
_chemical_formula_weight 419.59
_chemical_name_systematic
;
2-Benzylsulfanyl-4-[(4-methylphenyl)sulfanyl]-6-pentylpyrimidine-5-carbonitrile
;
_space_group_IT_number 14
_symmetry_cell_setting monoclinic
_symmetry_space_group_name_Hall '-P 2ybc'
_symmetry_space_group_name_H-M 'P 1 21/c 1'
_atom_sites_solution_hydrogens geom
_atom_sites_solution_primary direct
_atom_sites_solution_secondary difmap
_audit_creation_method SHELXL-97
_cell_angle_alpha 90.00
_cell_angle_beta 96.115(2)
_cell_angle_gamma 90.00
_cell_formula_units_Z 4
_cell_length_a 9.9178(2)
_cell_length_b 8.2235(2)
_cell_length_c 28.4388(8)
_cell_measurement_reflns_used 3374
_cell_measurement_temperature 294(2)
_cell_measurement_theta_max 76.4622
_cell_measurement_theta_min 4.5850
_cell_volume 2306.24(10)
_computing_cell_refinement 'CrysAlis PRO (Agilent, 2012)'
_computing_data_collection 'CrysAlis PRO (Agilent, 2012)'
_computing_data_reduction 'CrysAlis PRO (Agilent, 2012)'
_computing_molecular_graphics
;
ORTEP-3 for Windows (Farrugia, 1997) and DIAMOND (Brandenburg,
2006)
;
_computing_publication_material 'publCIF (Westrip, 2010)'
_computing_structure_refinement 'SHELXL97 (Sheldrick, 2008)'
_computing_structure_solution 'SHELXS97 (Sheldrick, 2008)'
_diffrn_ambient_temperature 294(2)
_diffrn_detector_area_resol_mean 10.4041
_diffrn_measured_fraction_theta_full 0.977
_diffrn_measured_fraction_theta_max 0.977
_diffrn_measurement_device_type 'Agilent SuperNova Dual diffractometer with Atlas detector'
_diffrn_measurement_method '\w scan'
_diffrn_radiation_monochromator Mirror
_diffrn_radiation_source 'SuperNova (Cu) X-ray Source'
_diffrn_radiation_type CuK\a
_diffrn_radiation_wavelength 1.54184
_diffrn_reflns_av_R_equivalents 0.0170
_diffrn_reflns_av_sigmaI/netI 0.0213
_diffrn_reflns_limit_h_max 10
_diffrn_reflns_limit_h_min -12
_diffrn_reflns_limit_k_max 10
_diffrn_reflns_limit_k_min -10
_diffrn_reflns_limit_l_max 29
_diffrn_reflns_limit_l_min -35
_diffrn_reflns_number 9523
_diffrn_reflns_theta_full 76.66
_diffrn_reflns_theta_max 76.66
_diffrn_reflns_theta_min 5.60
_diffrn_standards_decay_% 0
_diffrn_standards_interval_count 0
_diffrn_standards_interval_time 0
_diffrn_standards_number 0
_exptl_absorpt_coefficient_mu 2.191
_exptl_absorpt_correction_T_max 1.0000
_exptl_absorpt_correction_T_min 0.68871
_exptl_absorpt_correction_type multi-scan
_exptl_absorpt_process_details '(CrysAlis PRO; Agilent, 2012)'
_exptl_crystal_colour colourless
_exptl_crystal_density_diffrn 1.208
_exptl_crystal_density_method 'not measured'
_exptl_crystal_description prism
_exptl_crystal_F_000 888
_exptl_crystal_size_max 0.40
_exptl_crystal_size_mid 0.20
_exptl_crystal_size_min 0.10
_refine_diff_density_max 0.175
_refine_diff_density_min -0.240
_refine_ls_extinction_coef 0.0040(4)
_refine_ls_extinction_expression Fc^*^=kFc[1+0.001xFc^2^\l^3^/sin(2\q)]^-1/4^
_refine_ls_extinction_method SHELXL
_refine_ls_goodness_of_fit_ref 1.032
_refine_ls_hydrogen_treatment constr
_refine_ls_matrix_type full
_refine_ls_number_parameters 264
_refine_ls_number_reflns 4746
_refine_ls_number_restraints 0
_refine_ls_restrained_S_all 1.032
_refine_ls_R_factor_all 0.0551
_refine_ls_R_factor_gt 0.0441
_refine_ls_shift/su_max 0.001
_refine_ls_shift/su_mean 0.000
_refine_ls_structure_factor_coef Fsqd
_refine_ls_weighting_details 'calc w=1/[\s^2^(Fo^2^)+(0.0721P)^2^+0.1537P] where P=(Fo^2^+2Fc^2^)/3'
_refine_ls_weighting_scheme calc
_refine_ls_wR_factor_gt 0.1237
_refine_ls_wR_factor_ref 0.1376
_reflns_number_gt 3720
_reflns_number_total 4746
_reflns_threshold_expression I>2\s(I)
_cod_data_source_file zl2483.cif
_cod_data_source_block I
_cod_original_sg_symbol_H-M 'P 21/c'
_cod_database_code 2235715
_cod_database_fobs_code 2235715

loop_
_symmetry_equiv_pos_as_xyz
'x, y, z'
'-x, y+1/2, -z+1/2'
'-x, -y, -z'
'x, -y-1/2, z-1/2'

loop_
_atom_site_type_symbol
_atom_site_label
_atom_site_fract_x
_atom_site_fract_y
_atom_site_fract_z
_atom_site_U_iso_or_equiv
_atom_site_adp_type
_atom_site_calc_flag
_atom_site_refinement_flags
_atom_site_occupancy
_atom_site_symmetry_multiplicity
S S1 0.78263(6) 0.31009(7) 0.67270(2) 0.0889(2) Uani d . 1 1
S S2 0.60772(5) 0.79595(6) 0.773134(19) 0.08036(18) Uani d . 1 1
N N1 0.68705(13) 0.56138(17) 0.71826(5) 0.0665(3) Uani d . 1 1
N N2 0.58228(15) 0.79774(19) 0.68118(6) 0.0764(4) Uani d . 1 1
N N3 0.6892(3) 0.4609(4) 0.55333(8) 0.1323(9) Uani d . 1 1
C C1 0.70156(16) 0.4995(2) 0.67609(7) 0.0696(4) Uani d . 1 1
C C2 0.62755(16) 0.7066(2) 0.71888(7) 0.0678(4) Uani d . 1 1
C C3 0.59644(18) 0.7347(3) 0.63894(8) 0.0775(5) Uani d . 1 1
C C4 0.65498(17) 0.5814(3) 0.63450(7) 0.0745(5) Uani d . 1 1
C C5 0.6733(2) 0.5142(3) 0.58931(8) 0.0940(6) Uani d . 1 1
C C6 0.84843(18) 0.2845(2) 0.73261(7) 0.0729(5) Uani d . 1 1
C C7 0.97186(19) 0.3532(3) 0.74887(8) 0.0858(6) Uani d . 1 1
H H7 1.0217 0.4096 0.7283 0.103 Uiso calc R 1 1
C C8 1.0201(2) 0.3376(3) 0.79569(9) 0.0886(6) Uani d . 1 1
H H8 1.1030 0.3847 0.8064 0.106 Uiso calc R 1 1
C C9 0.9493(2) 0.2538(3) 0.82738(8) 0.0825(5) Uani d . 1 1
C C10 0.8272(2) 0.1824(3) 0.80980(8) 0.0846(6) Uani d . 1 1
H H10 0.7786 0.1229 0.8301 0.102 Uiso calc R 1 1
C C11 0.77708(18) 0.1978(2) 0.76337(8) 0.0787(5) Uani d . 1 1
H H11 0.6948 0.1497 0.7525 0.094 Uiso calc R 1 1
C C12 1.0013(3) 0.2400(4) 0.87868(10) 0.1206(9) Uani d . 1 1
H H12A 1.0233 0.1287 0.8861 0.181 Uiso calc R 1 1
H H12B 0.9329 0.2767 0.8977 0.181 Uiso calc R 1 1
H H12C 1.0811 0.3059 0.8851 0.181 Uiso calc R 1 1
C C13 0.6781(3) 0.6417(3) 0.81484(8) 0.0932(6) Uani d . 1 1
H H13A 0.6102 0.5595 0.8189 0.112 Uiso calc R 1 1
H H13B 0.7550 0.5892 0.8028 0.112 Uiso calc R 1 1
C C14 0.7221(2) 0.7210(2) 0.86107(7) 0.0781(5) Uani d . 1 1
C C15 0.8585(3) 0.7470(4) 0.87499(10) 0.1021(7) Uani d . 1 1
H H15 0.9228 0.7152 0.8553 0.123 Uiso calc R 1 1
C C16 0.8998(3) 0.8197(4) 0.91789(13) 0.1233(10) Uani d . 1 1
H H16 0.9918 0.8365 0.9267 0.148 Uiso calc R 1 1
C C17 0.8086(4) 0.8667(4) 0.94725(11) 0.1249(10) Uani d . 1 1
H H17 0.8378 0.9148 0.9761 0.150 Uiso calc R 1 1
C C18 0.6744(4) 0.8435(3) 0.93449(10) 0.1126(8) Uani d . 1 1
H H18 0.6112 0.8762 0.9545 0.135 Uiso calc R 1 1
C C19 0.6317(2) 0.7711(3) 0.89167(9) 0.0911(6) Uani d . 1 1
H H19 0.5394 0.7557 0.8833 0.109 Uiso calc R 1 1
C C20 0.5482(2) 0.8344(3) 0.59621(8) 0.0928(6) Uani d . 1 1
H H20A 0.5996 0.8045 0.5704 0.111 Uiso calc R 1 1
H H20B 0.5653 0.9484 0.6033 0.111 Uiso calc R 1 1
C C21 0.3988(2) 0.8112(3) 0.58083(8) 0.0843(5) Uani d . 1 1
H H21A 0.3462 0.8583 0.6043 0.101 Uiso calc R 1 1
H H21B 0.3785 0.6959 0.5787 0.101 Uiso calc R 1 1
C C22 0.3585(2) 0.8912(3) 0.53285(7) 0.0885(6) Uani d . 1 1
H H22A 0.3891 1.0033 0.5342 0.106 Uiso calc R 1 1
H H22B 0.4049 0.8360 0.5091 0.106 Uiso calc R 1 1
C C23 0.2100(2) 0.8882(4) 0.51799(9) 0.1024(7) Uani d . 1 1
H H23A 0.1632 0.9429 0.5417 0.123 Uiso calc R 1 1
H H23B 0.1792 0.7762 0.5162 0.123 Uiso calc R 1 1
C C24 0.1729(3) 0.9695(4) 0.47047(8) 0.1191(9) Uani d . 1 1
H H24A 0.0762 0.9674 0.4629 0.179 Uiso calc R 1 1
H H24B 0.2151 0.9124 0.4465 0.179 Uiso calc R 1 1
H H24C 0.2038 1.0802 0.4719 0.179 Uiso calc R 1 1

loop_
_atom_site_aniso_label
_atom_site_aniso_U_11
_atom_site_aniso_U_22
_atom_site_aniso_U_33
_atom_site_aniso_U_12
_atom_site_aniso_U_13
_atom_site_aniso_U_23
S1 0.0998(4) 0.0797(3) 0.0874(4) 0.0206(3) 0.0105(3) -0.0054(3)
S2 0.0877(3) 0.0652(3) 0.0881(3) 0.0125(2) 0.0093(2) 0.0008(2)
N1 0.0611(7) 0.0595(7) 0.0790(9) 0.0001(6) 0.0086(6) 0.0046(7)
N2 0.0701(8) 0.0691(9) 0.0894(11) 0.0054(7) 0.0059(7) 0.0147(8)
N3 0.160(2) 0.153(2) 0.0858(13) 0.0146(18) 0.0225(14) -0.0026(15)
C1 0.0595(8) 0.0677(9) 0.0822(11) -0.0005(7) 0.0107(8) 0.0044(9)
C2 0.0556(8) 0.0622(9) 0.0855(11) -0.0011(7) 0.0069(7) 0.0079(8)
C3 0.0629(9) 0.0820(12) 0.0871(13) -0.0012(9) 0.0061(8) 0.0159(10)
C4 0.0656(9) 0.0816(11) 0.0763(11) -0.0025(8) 0.0076(8) 0.0072(9)
C5 0.0948(14) 0.1054(17) 0.0820(13) 0.0045(12) 0.0112(11) 0.0084(13)
C6 0.0685(9) 0.0600(9) 0.0909(12) 0.0119(8) 0.0116(8) 0.0009(9)
C7 0.0723(11) 0.0789(12) 0.1077(16) -0.0043(9) 0.0165(11) 0.0062(11)
C8 0.0663(10) 0.0827(12) 0.1157(17) -0.0002(9) 0.0046(10) -0.0039(12)
C9 0.0767(11) 0.0776(11) 0.0935(14) 0.0201(10) 0.0096(10) -0.0055(10)
C10 0.0753(11) 0.0795(12) 0.1015(15) 0.0072(9) 0.0207(10) 0.0103(11)
C11 0.0645(9) 0.0689(10) 0.1023(15) 0.0031(8) 0.0074(9) 0.0035(10)
C12 0.1118(19) 0.148(3) 0.0993(18) 0.0205(18) -0.0022(14) -0.0077(18)
C13 0.1218(17) 0.0681(11) 0.0882(14) 0.0101(11) 0.0048(12) 0.0053(10)
C14 0.0911(12) 0.0633(10) 0.0812(12) 0.0077(9) 0.0148(10) 0.0089(9)
C15 0.0923(14) 0.1062(17) 0.1091(18) 0.0028(13) 0.0160(13) 0.0138(15)
C16 0.114(2) 0.117(2) 0.132(3) -0.0128(17) -0.0209(19) 0.0136(19)
C17 0.173(3) 0.0932(18) 0.102(2) -0.002(2) -0.014(2) 0.0037(15)
C18 0.160(3) 0.0864(15) 0.0962(17) 0.0159(17) 0.0345(17) -0.0002(13)
C19 0.0950(14) 0.0792(12) 0.1008(16) 0.0110(11) 0.0191(12) 0.0042(12)
C20 0.0897(13) 0.0930(14) 0.0945(15) 0.0018(11) 0.0043(11) 0.0267(12)
C21 0.0856(12) 0.0820(12) 0.0841(13) 0.0078(10) 0.0038(10) 0.0106(10)
C22 0.0912(13) 0.0908(14) 0.0825(13) 0.0047(11) 0.0050(10) 0.0070(11)
C23 0.0898(13) 0.1191(19) 0.0964(15) 0.0044(13) 0.0022(11) 0.0204(14)
C24 0.1070(16) 0.148(2) 0.0972(17) -0.0055(17) -0.0142(13) 0.0290(17)

loop_
_atom_type_symbol
_atom_type_description
_atom_type_scat_dispersion_real
_atom_type_scat_dispersion_imag
_atom_type_scat_source
C C 0.0181 0.0091 'International Tables Vol C Tables 4.2.6.8 and 6.1.1.4'
H H 0.0000 0.0000 'International Tables Vol C Tables 4.2.6.8 and 6.1.1.4'
N N 0.0311 0.0180 'International Tables Vol C Tables 4.2.6.8 and 6.1.1.4'
S S 0.3331 0.5567 'International Tables Vol C Tables 4.2.6.8 and 6.1.1.4'

loop_
_geom_angle_atom_site_label_1
_geom_angle_atom_site_label_2
_geom_angle_atom_site_label_3
_geom_angle
C1 S1 C6 100.16(9)
C2 S2 C13 102.22(9)
C1 N1 C2 116.55(16)
C3 N2 C2 116.38(17)
N1 C1 C4 121.56(17)
N1 C1 S1 118.93(13)
C4 C1 S1 119.50(15)
N1 C2 N2 126.81(19)
N1 C2 S2 118.82(14)
N2 C2 S2 114.34(14)
N2 C3 C4 121.19(18)
N2 C3 C20 117.6(2)
C4 C3 C20 121.2(2)
C1 C4 C3 117.46(18)
C1 C4 C5 120.89(19)
C3 C4 C5 121.57(19)
N3 C5 C4 179.3(3)
C7 C6 C11 119.6(2)
C7 C6 S1 119.71(16)
C11 C6 S1 120.65(16)
C8 C7 C6 119.4(2)
C8 C7 H7 120.3
C6 C7 H7 120.3
C7 C8 C9 122.0(2)
C7 C8 H8 119.0
C9 C8 H8 119.0
C8 C9 C10 117.3(2)
C8 C9 C12 121.7(2)
C10 C9 C12 121.0(2)
C11 C10 C9 121.5(2)
C11 C10 H10 119.3
C9 C10 H10 119.3
C10 C11 C6 120.11(19)
C10 C11 H11 119.9
C6 C11 H11 119.9
C9 C12 H12A 109.5
C9 C12 H12B 109.5
H12A C12 H12B 109.5
C9 C12 H12C 109.5
H12A C12 H12C 109.5
H12B C12 H12C 109.5
C14 C13 S2 108.96(14)
C14 C13 H13A 109.9
S2 C13 H13A 109.9
C14 C13 H13B 109.9
S2 C13 H13B 109.9
H13A C13 H13B 108.3
C19 C14 C15 117.1(2)
C19 C14 C13 122.7(2)
C15 C14 C13 120.3(2)
C16 C15 C14 120.5(3)
C16 C15 H15 119.7
C14 C15 H15 119.7
C17 C16 C15 121.0(3)
C17 C16 H16 119.5
C15 C16 H16 119.5
C16 C17 C18 119.8(3)
C16 C17 H17 120.1
C18 C17 H17 120.1
C17 C18 C19 119.8(3)
C17 C18 H18 120.1
C19 C18 H18 120.1
C14 C19 C18 121.8(3)
C14 C19 H19 119.1
C18 C19 H19 119.1
C3 C20 C21 112.55(18)
C3 C20 H20A 109.1
C21 C20 H20A 109.1
C3 C20 H20B 109.1
C21 C20 H20B 109.1
H20A C20 H20B 107.8
C20 C21 C22 111.03(18)
C20 C21 H21A 109.4
C22 C21 H21A 109.4
C20 C21 H21B 109.4
C22 C21 H21B 109.4
H21A C21 H21B 108.0
C23 C22 C21 113.75(19)
C23 C22 H22A 108.8
C21 C22 H22A 108.8
C23 C22 H22B 108.8
C21 C22 H22B 108.8
H22A C22 H22B 107.7
C22 C23 C24 112.6(2)
C22 C23 H23A 109.1
C24 C23 H23A 109.1
C22 C23 H23B 109.1
C24 C23 H23B 109.1
H23A C23 H23B 107.8
C23 C24 H24A 109.5
C23 C24 H24B 109.5
H24A C24 H24B 109.5
C23 C24 H24C 109.5
H24A C24 H24C 109.5
H24B C24 H24C 109.5

loop_
_geom_bond_atom_site_label_1
_geom_bond_atom_site_label_2
_geom_bond_distance
S1 C1 1.7601(19)
S1 C6 1.771(2)
S2 C2 1.739(2)
S2 C13 1.824(2)
N1 C1 1.325(2)
N1 C2 1.333(2)
N2 C3 1.329(3)
N2 C2 1.345(2)
N3 C5 1.140(3)
C1 C4 1.396(3)
C3 C4 1.399(3)
C3 C20 1.501(3)
C4 C5 1.428(3)
C6 C7 1.383(3)
C6 C11 1.381(3)
C7 C8 1.372(3)
C7 H7 0.9300
C8 C9 1.384(3)
C8 H8 0.9300
C9 C10 1.390(3)
C9 C12 1.499(3)
C10 C11 1.366(3)
C10 H10 0.9300
C11 H11 0.9300
C12 H12A 0.9600
C12 H12B 0.9600
C12 H12C 0.9600
C13 C14 1.491(3)
C13 H13A 0.9700
C13 H13B 0.9700
C14 C19 1.377(3)
C14 C15 1.385(3)
C15 C16 1.381(4)
C15 H15 0.9300
C16 C17 1.352(5)
C16 H16 0.9300
C17 C18 1.355(4)
C17 H17 0.9300
C18 C19 1.381(4)
C18 H18 0.9300
C19 H19 0.9300
C20 C21 1.511(3)
C20 H20A 0.9700
C20 H20B 0.9700
C21 C22 1.529(3)
C21 H21A 0.9700
C21 H21B 0.9700
C22 C23 1.489(3)
C22 H22A 0.9700
C22 H22B 0.9700
C23 C24 1.518(3)
C23 H23A 0.9700
C23 H23B 0.9700
C24 H24A 0.9600
C24 H24B 0.9600
C24 H24C 0.9600

loop_
_geom_torsion_atom_site_label_1
_geom_torsion_atom_site_label_2
_geom_torsion_atom_site_label_3
_geom_torsion_atom_site_label_4
_geom_torsion
C2 N1 C1 C4 -0.9(2)
C2 N1 C1 S1 178.62(12)
C6 S1 C1 N1 -10.82(15)
C6 S1 C1 C4 168.75(14)
C1 N1 C2 N2 -0.9(3)
C1 N1 C2 S2 -179.06(12)
C3 N2 C2 N1 1.2(3)
C3 N2 C2 S2 179.48(13)
C13 S2 C2 N1 -1.69(16)
C13 S2 C2 N2 179.92(14)
C2 N2 C3 C4 0.2(3)
C2 N2 C3 C20 -179.37(16)
N1 C1 C4 C3 2.2(3)
S1 C1 C4 C3 -177.32(13)
N1 C1 C4 C5 179.03(17)
S1 C1 C4 C5 -0.5(2)
N2 C3 C4 C1 -1.9(3)
C20 C3 C4 C1 177.73(17)
N2 C3 C4 C5 -178.63(18)
C20 C3 C4 C5 1.0(3)
C1 S1 C6 C7 -85.01(17)
C1 S1 C6 C11 94.37(16)
C11 C6 C7 C8 -1.6(3)
S1 C6 C7 C8 177.82(16)
C6 C7 C8 C9 0.4(3)
C7 C8 C9 C10 1.2(3)
C7 C8 C9 C12 -178.7(2)
C8 C9 C10 C11 -1.7(3)
C12 C9 C10 C11 178.3(2)
C9 C10 C11 C6 0.6(3)
C7 C6 C11 C10 1.1(3)
S1 C6 C11 C10 -178.29(15)
C2 S2 C13 C14 156.66(16)
S2 C13 C14 C19 75.3(2)
S2 C13 C14 C15 -104.8(2)
C19 C14 C15 C16 0.2(4)
C13 C14 C15 C16 -179.7(2)
C14 C15 C16 C17 0.1(5)
C15 C16 C17 C18 -0.4(5)
C16 C17 C18 C19 0.4(4)
C15 C14 C19 C18 -0.2(3)
C13 C14 C19 C18 179.6(2)
C17 C18 C19 C14 0.0(4)
N2 C3 C20 C21 -85.7(2)
C4 C3 C20 C21 94.7(2)
C3 C20 C21 C22 -170.5(2)
C20 C21 C22 C23 -173.8(2)
C21 C22 C23 C24 179.6(2)

loop_
_cod_related_entry_id
_cod_related_entry_database
_cod_related_entry_code
1 ChemSpider 30657931
